data_7022395
loop_
_publ_author_name
'Li, Qinghai'
'Zhou, Shuangliu'
'Wang, Shaowu'
'Zhu, Xiancui'
'Zhang, Lijun'
'Feng, Zhijun'
'Guo, Liping'
'Wang, Fenhua'
'Wei, Yun'

_publ_section_title
;
 Dehydrogenation of secondary amines: synthesis, and characterization of
 rare-earth metal complexes incorporating imino- or amido-functionalized
 pyrrolyl ligands.
;
_journal_issue 8
_journal_name_full 'Dalton transactions (Cambridge, England : 2003)'
_journal_page_first 2861
_journal_page_last 2869
_journal_paper_doi 10.1039/c2dt32513f
_journal_volume 42
_journal_year 2013
_chemical_formula_sum 'C24 H44 Eu N5 Si2'
_chemical_formula_weight 610.78
_chemical_name_systematic
;
?
;
_space_group_IT_number 2
_symmetry_cell_setting triclinic
_symmetry_space_group_name_Hall '-P 1'
_symmetry_space_group_name_H-M 'P -1'
_atom_sites_solution_hydrogens geom
_atom_sites_solution_primary direct
_atom_sites_solution_secondary difmap
_audit_creation_method SHELXL-97
_cell_angle_alpha 87.8760(10)
_cell_angle_beta 84.7400(10)
_cell_angle_gamma 86.2930(10)
_cell_formula_units_Z 2
_cell_length_a 9.2289(11)
_cell_length_b 9.3704(11)
_cell_length_c 20.064(2)
_cell_measurement_reflns_used 6697
_cell_measurement_temperature 293(2)
_cell_measurement_theta_max 25.91
_cell_measurement_theta_min 2.38
_cell_volume 1723.3(3)
_computing_cell_refinement 'Bruker SMART'
_computing_data_collection 'Bruker SMART'
_computing_data_reduction 'Bruker SAINT'
_computing_molecular_graphics SHELXTL
_computing_publication_material SHELXTL
_computing_structure_refinement 'SHELXL-97 (Sheldrick, 1997)'
_computing_structure_solution 'SHELXS-97 (Sheldrick, 1990)'
_diffrn_ambient_temperature 293(2)
_diffrn_measured_fraction_theta_full 0.964
_diffrn_measured_fraction_theta_max 0.964
_diffrn_measurement_device_type 'Bruker APEX II area detector'
_diffrn_radiation_monochromator graphite
_diffrn_radiation_source 'fine-focus sealed tube'
_diffrn_radiation_type MoK\a
_diffrn_radiation_wavelength 0.71073
_diffrn_reflns_av_R_equivalents 0.0253
_diffrn_reflns_av_sigmaI/netI 0.0501
_diffrn_reflns_limit_h_max 11
_diffrn_reflns_limit_h_min -11
_diffrn_reflns_limit_k_max 11
_diffrn_reflns_limit_k_min -12
_diffrn_reflns_limit_l_max 26
_diffrn_reflns_limit_l_min -26
_diffrn_reflns_number 14561
_diffrn_reflns_theta_full 27.65
_diffrn_reflns_theta_max 27.65
_diffrn_reflns_theta_min 2.04
_exptl_absorpt_coefficient_mu 1.906
_exptl_absorpt_correction_T_max 0.8177
_exptl_absorpt_correction_T_min 0.7762
_exptl_absorpt_correction_type multi-scan
_exptl_absorpt_process_details 'SADABS; Bruker, 2000'
_exptl_crystal_colour red
_exptl_crystal_density_diffrn 1.177
_exptl_crystal_density_method 'not measured'
_exptl_crystal_description block
_exptl_crystal_F_000 628
_exptl_crystal_size_max 0.14
_exptl_crystal_size_mid 0.12
_exptl_crystal_size_min 0.11
_refine_diff_density_max 0.788
_refine_diff_density_min -0.914
_refine_diff_density_rms 0.080
_refine_ls_extinction_method none
_refine_ls_goodness_of_fit_ref 1.037
_refine_ls_hydrogen_treatment mixed
_refine_ls_matrix_type full
_refine_ls_number_parameters 496
_refine_ls_number_reflns 7754
_refine_ls_number_restraints 561
_refine_ls_restrained_S_all 1.016
_refine_ls_R_factor_all 0.0638
_refine_ls_R_factor_gt 0.0383
_refine_ls_shift/su_max 0.001
_refine_ls_shift/su_mean 0.000
_refine_ls_structure_factor_coef Fsqd
_refine_ls_weighting_details 'calc w=1/[\s^2^(Fo^2^)+(0.0490P)^2^+0.0000P] where P=(Fo^2^+2Fc^2^)/3'
_refine_ls_weighting_scheme calc
_refine_ls_wR_factor_gt 0.0879
_refine_ls_wR_factor_ref 0.0962
_reflns_number_gt 5707
_reflns_number_total 7754
_reflns_threshold_expression >2sigma(I)
_cod_data_source_file c2dt32513f.txt
_cod_data_source_block 3d
_cod_depositor_comments
;
The following automatic conversions were performed:

'_symmetry_cell_setting' value 'Triclinic' changed to 'triclinic'
according to /home/saulius/struct/CIF-dictionaries/cif_core.dic
dictionary named 'cif_core.dic' version 2.4.2 from 2011-04-26.

Automatic conversion script
Id: cif_fix_values 1891 2012-01-12 08:04:46Z andrius 
;
_cod_original_sg_symbol_H-M P-1
_cod_database_code 7022395

loop_
_symmetry_equiv_pos_as_xyz
'x, y, z'
'-x, -y, -z'

loop_
_atom_site_label
_atom_site_type_symbol
_atom_site_fract_x
_atom_site_fract_y
_atom_site_fract_z
_atom_site_U_iso_or_equiv
_atom_site_adp_type
_atom_site_occupancy
_atom_site_symmetry_multiplicity
_atom_site_calc_flag
_atom_site_refinement_flags
_atom_site_disorder_assembly
_atom_site_disorder_group
C19 C 0.3108(8) -0.0599(7) 0.2847(3) 0.124(3) Uani 1 1 d . A .
H19A H 0.2431 0.0084 0.2656 0.186 Uiso 1 1 calc R . .
H19B H 0.2597 -0.1400 0.3037 0.186 Uiso 1 1 calc R . .
H19C H 0.3837 -0.0923 0.2504 0.186 Uiso 1 1 calc R . .
C20 C 0.2513(8) 0.1052(8) 0.4109(3) 0.128(3) Uani 1 1 d . A .
H20A H 0.2890 0.1795 0.4349 0.193 Uiso 1 1 calc R . .
H20B H 0.2163 0.0324 0.4421 0.193 Uiso 1 1 calc R . .
H20C H 0.1727 0.1448 0.3865 0.193 Uiso 1 1 calc R . .
C21 C 0.4969(9) -0.1231(7) 0.3974(4) 0.139(3) Uani 1 1 d . A .
H21A H 0.4896 -0.2115 0.3756 0.208 Uiso 1 1 calc R . .
H21B H 0.4534 -0.1304 0.4426 0.208 Uiso 1 1 calc R . .
H21C H 0.5977 -0.1036 0.3976 0.208 Uiso 1 1 calc R . .
C22 C 0.7143(9) 0.3694(8) 0.2876(3) 0.138(3) Uani 1 1 d . A .
H22A H 0.7799 0.3094 0.2593 0.207 Uiso 1 1 calc R . .
H22B H 0.7686 0.4360 0.3087 0.207 Uiso 1 1 calc R . .
H22C H 0.6455 0.4208 0.2611 0.207 Uiso 1 1 calc R . .
C23 C 0.5124(11) 0.3771(9) 0.4105(4) 0.170(4) Uani 1 1 d . A .
H23A H 0.4697 0.4565 0.3860 0.255 Uiso 1 1 calc R . .
H23B H 0.5762 0.4116 0.4406 0.255 Uiso 1 1 calc R . .
H23C H 0.4368 0.3270 0.4356 0.255 Uiso 1 1 calc R . .
C24 C 0.7564(10) 0.1599(11) 0.4016(4) 0.174(4) Uani 1 1 d . A .
H24A H 0.8456 0.2080 0.3950 0.260 Uiso 1 1 calc R . .
H24B H 0.7733 0.0636 0.3867 0.260 Uiso 1 1 calc R . .
H24C H 0.7227 0.1583 0.4483 0.260 Uiso 1 1 calc R . .
C1A C 0.2660(8) 0.0789(9) 0.0906(4) 0.0749(19) Uani 0.757(3) 1 d PDU A 1
H1A H 0.1967 0.1537 0.0999 0.090 Uiso 0.757(3) 1 calc PR A 1
C2A C 0.2545(8) -0.0272(8) 0.0436(4) 0.0722(16) Uani 0.757(3) 1 d PDU A 1
H2A H 0.1806 -0.0316 0.0154 0.087 Uiso 0.757(3) 1 calc PR A 1
C3A C 0.3755(8) -0.1251(8) 0.0474(4) 0.0713(17) Uani 0.757(3) 1 d PDU A 1
H3A H 0.3986 -0.2073 0.0231 0.086 Uiso 0.757(3) 1 calc PR A 1
C4A C 0.4543(10) -0.0697(11) 0.0969(6) 0.0648(16) Uani 0.757(3) 1 d PDU A 1
C5A C 0.5885(6) -0.1240(6) 0.1166(3) 0.0643(14) Uani 0.757(3) 1 d PDU A 1
H5A H 0.6309 -0.2072 0.0973 0.077 Uiso 0.757(3) 1 calc PR A 1
C6A C 0.7976(8) -0.1317(7) 0.1793(4) 0.0785(19) Uani 0.757(3) 1 d PDU A 1
C7A C 0.9094(10) -0.160(2) 0.1200(6) 0.104(3) Uani 0.757(3) 1 d PDU A 1
H7A H 0.8806 -0.2373 0.0951 0.155 Uiso 0.757(3) 1 calc PR A 1
H7B H 1.0030 -0.1850 0.1359 0.155 Uiso 0.757(3) 1 calc PR A 1
H7C H 0.9153 -0.0755 0.0916 0.155 Uiso 0.757(3) 1 calc PR A 1
C8A C 0.7679(9) -0.2703(7) 0.2184(4) 0.098(2) Uani 0.757(3) 1 d PDU A 1
H8A H 0.8503 -0.3000 0.2426 0.147 Uiso 0.757(3) 1 calc PR A 1
H8B H 0.7515 -0.3430 0.1880 0.147 Uiso 0.757(3) 1 calc PR A 1
H8C H 0.6831 -0.2553 0.2494 0.147 Uiso 0.757(3) 1 calc PR A 1
C9A C 0.8562(8) -0.0311(8) 0.2266(4) 0.100(2) Uani 0.757(3) 1 d PDU A 1
H9A H 0.9491 -0.0695 0.2391 0.151 Uiso 0.757(3) 1 calc PR A 1
H9B H 0.7893 -0.0210 0.2659 0.151 Uiso 0.757(3) 1 calc PR A 1
H9C H 0.8671 0.0608 0.2046 0.151 Uiso 0.757(3) 1 calc PR A 1
C10A C 0.8163(8) 0.2846(8) 0.0868(5) 0.0656(18) Uani 0.757(3) 1 d PDU A 1
H10A H 0.8877 0.2125 0.0941 0.079 Uiso 0.757(3) 1 calc PR A 1
C11A C 0.8320(9) 0.3958(8) 0.0397(4) 0.0710(18) Uani 0.757(3) 1 d PDU A 1
H11A H 0.9130 0.4111 0.0098 0.085 Uiso 0.757(3) 1 calc PR A 1
C12A C 0.7033(7) 0.4788(8) 0.0460(4) 0.0739(17) Uani 0.757(3) 1 d PDU A 1
H12A H 0.6811 0.5608 0.0205 0.089 Uiso 0.757(3) 1 calc PR A 1
C13A C 0.6122(7) 0.4185(7) 0.0972(4) 0.0636(17) Uani 0.757(3) 1 d PDU A 1
C14A C 0.4706(6) 0.4636(6) 0.1223(3) 0.0654(14) Uani 0.757(3) 1 d PDU A 1
H14A H 0.4273 0.5465 0.1039 0.078 Uiso 0.757(3) 1 calc PR A 1
C15A C 0.2488(10) 0.4549(8) 0.1967(4) 0.0833(19) Uani 0.757(3) 1 d PDU A 1
C16A C 0.1824(9) 0.3362(9) 0.2415(4) 0.103(2) Uani 0.757(3) 1 d PDU A 1
H16A H 0.0837 0.3653 0.2567 0.154 Uiso 0.757(3) 1 calc PR A 1
H16B H 0.2382 0.3181 0.2794 0.154 Uiso 0.757(3) 1 calc PR A 1
H16C H 0.1838 0.2505 0.2166 0.154 Uiso 0.757(3) 1 calc PR A 1
C17A C 0.1528(10) 0.4911(10) 0.1394(5) 0.109(3) Uani 0.757(3) 1 d PDU A 1
H17A H 0.0549 0.5158 0.1576 0.163 Uiso 0.757(3) 1 calc PR A 1
H17B H 0.1534 0.4097 0.1117 0.163 Uiso 0.757(3) 1 calc PR A 1
H17C H 0.1900 0.5706 0.1131 0.163 Uiso 0.757(3) 1 calc PR A 1
C18A C 0.2659(11) 0.5901(9) 0.2345(5) 0.123(3) Uani 0.757(3) 1 d PDU A 1
H18A H 0.1721 0.6263 0.2535 0.185 Uiso 0.757(3) 1 calc PR A 1
H18B H 0.3079 0.6610 0.2041 0.185 Uiso 0.757(3) 1 calc PR A 1
H18C H 0.3286 0.5681 0.2696 0.185 Uiso 0.757(3) 1 calc PR A 1
C1B C 0.640(3) 0.450(3) 0.0870(17) 0.067(3) Uani 0.243(3) 1 d PDU A 2
H1B H 0.5531 0.5058 0.0867 0.080 Uiso 0.243(3) 1 calc PR A 2
C2B C 0.764(2) 0.475(3) 0.0430(14) 0.067(3) Uani 0.243(3) 1 d PDU A 2
H2B H 0.7796 0.5539 0.0141 0.080 Uiso 0.243(3) 1 calc PR A 2
C3B C 0.860(3) 0.355(3) 0.0531(14) 0.066(3) Uani 0.243(3) 1 d PDU A 2
H3B H 0.9522 0.3356 0.0316 0.079 Uiso 0.243(3) 1 calc PR A 2
C4B C 0.785(3) 0.269(2) 0.1026(17) 0.063(3) Uani 0.243(3) 1 d PDU A 2
C5B C 0.8439(18) 0.1313(17) 0.1171(8) 0.063(3) Uani 0.243(3) 1 d PDU A 2
H5B H 0.9344 0.0992 0.0971 0.075 Uiso 0.243(3) 1 calc PR A 2
C6B C 0.8317(18) -0.097(3) 0.1813(10) 0.083(4) Uani 0.243(3) 1 d PDU A 2
C7B C 0.8733(19) -0.168(6) 0.1149(17) 0.080(5) Uani 0.243(3) 1 d PDU A 2
H7D H 0.8913 -0.2695 0.1226 0.119 Uiso 0.243(3) 1 calc PR A 2
H7E H 0.9598 -0.1290 0.0935 0.119 Uiso 0.243(3) 1 calc PR A 2
H7F H 0.7951 -0.1519 0.0866 0.119 Uiso 0.243(3) 1 calc PR A 2
C8B C 0.9666(19) -0.077(3) 0.2173(11) 0.092(5) Uani 0.243(3) 1 d PRDU A 2
H8D H 0.9932 -0.1658 0.2358 0.137 Uiso 0.243(3) 1 d PR A 2
H8E H 0.9445 -0.0164 0.2543 0.137 Uiso 0.243(3) 1 d PR A 2
H8F H 1.0385 -0.0270 0.1921 0.137 Uiso 0.243(3) 1 d PR A 2
C9B C 0.709(2) -0.156(2) 0.2283(13) 0.092(5) Uani 0.243(3) 1 d PDU A 2
H9D H 0.7090 -0.2575 0.2235 0.139 Uiso 0.243(3) 1 calc PR A 2
H9E H 0.6176 -0.1114 0.2172 0.139 Uiso 0.243(3) 1 calc PR A 2
H9F H 0.7242 -0.1362 0.2736 0.139 Uiso 0.243(3) 1 calc PR A 2
C10B C 0.439(3) -0.080(3) 0.0845(18) 0.065(3) Uani 0.243(3) 1 d PDU A 2
H10B H 0.5252 -0.1375 0.0833 0.078 Uiso 0.243(3) 1 calc PR A 2
C11B C 0.328(3) -0.089(2) 0.0430(14) 0.069(3) Uani 0.243(3) 1 d PDU A 2
H11B H 0.3165 -0.1612 0.0139 0.083 Uiso 0.243(3) 1 calc PR A 2
C12B C 0.238(2) 0.033(2) 0.0543(13) 0.073(3) Uani 0.243(3) 1 d PDU A 2
H12B H 0.1501 0.0550 0.0357 0.088 Uiso 0.243(3) 1 calc PR A 2
C13B C 0.300(3) 0.118(2) 0.0978(12) 0.075(3) Uani 0.243(3) 1 d PDU A 2
C14B C 0.2340(19) 0.2409(19) 0.1262(9) 0.074(3) Uani 0.243(3) 1 d PDU A 2
H14B H 0.1458 0.2826 0.1139 0.089 Uiso 0.243(3) 1 calc PR A 2
C15B C 0.237(3) 0.427(3) 0.2011(12) 0.092(4) Uani 0.243(3) 1 d PDU A 2
C16B C 0.324(3) 0.490(2) 0.2528(13) 0.096(4) Uani 0.243(3) 1 d PDU A 2
H16D H 0.2672 0.5666 0.2747 0.144 Uiso 0.243(3) 1 calc PR A 2
H16E H 0.4122 0.5251 0.2308 0.144 Uiso 0.243(3) 1 calc PR A 2
H16F H 0.3484 0.4164 0.2854 0.144 Uiso 0.243(3) 1 calc PR A 2
C17B C 0.207(3) 0.560(3) 0.1568(16) 0.106(5) Uani 0.243(3) 1 d PDU A 2
H17D H 0.2560 0.5464 0.1129 0.159 Uiso 0.243(3) 1 calc PR A 2
H17E H 0.2420 0.6419 0.1760 0.159 Uiso 0.243(3) 1 calc PR A 2
H17F H 0.1039 0.5748 0.1534 0.159 Uiso 0.243(3) 1 calc PR A 2
C18B C 0.103(3) 0.414(3) 0.2514(15) 0.109(5) Uani 0.243(3) 1 d PDU A 2
H18D H 0.1306 0.3599 0.2902 0.163 Uiso 0.243(3) 1 calc PR A 2
H18E H 0.0300 0.3664 0.2312 0.163 Uiso 0.243(3) 1 calc PR A 2
H18F H 0.0649 0.5078 0.2642 0.163 Uiso 0.243(3) 1 calc PR A 2
Eu1 Eu 0.52728(2) 0.16289(2) 0.198836(10) 0.05059(9) Uani 1 1 d . A .
N5 N 0.5126(4) 0.1459(4) 0.31230(17) 0.0628(9) Uani 1 1 d . A .
N1A N 0.3928(17) 0.0565(13) 0.1206(6) 0.065(2) Uani 0.757(3) 1 d PDU A 1
N2A N 0.6569(5) -0.0638(5) 0.1605(2) 0.0570(11) Uani 0.757(3) 1 d PDU A 1
N3A N 0.6818(8) 0.2957(8) 0.1211(4) 0.0510(17) Uani 0.757(3) 1 d PDU A 1
N4A N 0.3973(5) 0.3951(5) 0.1700(2) 0.0614(12) Uani 0.757(3) 1 d PDU A 1
N1B N 0.658(4) 0.335(3) 0.1301(15) 0.056(5) Uani 0.243(3) 1 d PDU A 2
N2B N 0.7697(15) 0.0493(15) 0.1588(7) 0.059(3) Uani 0.243(3) 1 d PDU A 2
N3B N 0.399(6) 0.028(4) 0.1274(19) 0.063(5) Uani 0.243(3) 1 d PDU A 2
N4B N 0.3052(16) 0.2934(16) 0.1711(7) 0.066(3) Uani 0.243(3) 1 d PDU A 2
Si1 Si 0.39952(18) 0.02542(17) 0.35120(7) 0.0821(4) Uani 1 1 d . . .
Si2 Si 0.6153(2) 0.25688(19) 0.35262(8) 0.0906(5) Uani 1 1 d . . .

loop_
_atom_site_aniso_label
_atom_site_aniso_U_11
_atom_site_aniso_U_22
_atom_site_aniso_U_33
_atom_site_aniso_U_23
_atom_site_aniso_U_13
_atom_site_aniso_U_12
C19 0.154(6) 0.130(6) 0.093(5) 0.002(4) 0.003(4) -0.074(5)
C20 0.127(6) 0.144(6) 0.106(5) -0.018(4) 0.044(4) -0.018(5)
C21 0.178(8) 0.101(5) 0.131(6) 0.043(4) -0.003(5) -0.003(5)
C22 0.185(8) 0.136(6) 0.106(5) -0.010(4) -0.026(5) -0.092(6)
C23 0.243(11) 0.136(7) 0.135(7) -0.079(6) 0.005(7) -0.026(7)
C24 0.169(8) 0.217(10) 0.155(8) 0.020(7) -0.105(7) -0.054(7)
C1A 0.065(4) 0.095(4) 0.065(4) -0.016(3) -0.007(3) -0.008(3)
C2A 0.073(3) 0.088(4) 0.060(3) -0.013(3) -0.011(3) -0.017(3)
C3A 0.082(4) 0.071(4) 0.064(3) -0.013(3) -0.004(3) -0.019(3)
C4A 0.069(3) 0.065(3) 0.062(4) -0.007(3) -0.002(3) -0.017(3)
C5A 0.069(3) 0.056(3) 0.066(3) -0.004(3) 0.003(3) -0.006(3)
C6A 0.064(4) 0.071(4) 0.097(4) 0.008(3) -0.007(3) 0.015(3)
C7A 0.077(5) 0.101(6) 0.125(6) 0.010(5) 0.012(5) 0.020(6)
C8A 0.106(6) 0.072(4) 0.110(6) 0.017(4) -0.001(4) 0.020(4)
C9A 0.068(4) 0.105(5) 0.131(6) 0.006(4) -0.037(4) 0.008(4)
C10A 0.056(4) 0.075(4) 0.066(5) -0.002(3) 0.000(3) -0.017(3)
C11A 0.078(4) 0.073(4) 0.063(4) 0.000(3) 0.000(3) -0.027(3)
C12A 0.088(4) 0.067(3) 0.067(3) 0.003(3) 0.000(4) -0.021(3)
C13A 0.077(4) 0.057(4) 0.058(4) 0.002(3) -0.005(3) -0.012(3)
C14A 0.084(4) 0.046(3) 0.065(3) 0.002(3) -0.007(3) 0.002(3)
C15A 0.075(4) 0.078(4) 0.092(4) -0.005(3) -0.002(3) 0.028(3)
C16A 0.092(5) 0.106(5) 0.101(5) -0.005(4) 0.018(4) 0.022(4)
C17A 0.089(6) 0.113(6) 0.119(6) -0.002(5) -0.020(4) 0.038(5)
C18A 0.134(7) 0.096(5) 0.135(7) -0.045(5) 0.004(6) 0.023(5)
C1B 0.078(5) 0.058(5) 0.063(5) 0.002(5) 0.002(5) -0.013(5)
C2B 0.075(6) 0.063(5) 0.062(5) 0.006(5) 0.004(5) -0.021(5)
C3B 0.068(5) 0.068(5) 0.064(6) 0.004(5) 0.001(5) -0.021(5)
C4B 0.062(7) 0.067(6) 0.059(7) 0.008(5) -0.003(6) -0.020(6)
C5B 0.055(6) 0.073(6) 0.061(7) 0.001(6) -0.005(6) -0.012(6)
C6B 0.064(6) 0.079(7) 0.103(6) 0.004(6) -0.017(6) 0.021(6)
C7B 0.053(9) 0.078(10) 0.107(8) -0.004(8) -0.021(7) 0.018(9)
C8B 0.076(9) 0.084(11) 0.117(11) -0.020(10) -0.028(9) 0.021(9)
C9B 0.089(9) 0.061(9) 0.122(10) 0.014(9) 0.000(8) 0.012(8)
C10B 0.069(5) 0.067(5) 0.061(6) -0.007(5) -0.004(5) -0.016(5)
C11B 0.072(5) 0.077(5) 0.061(5) -0.011(4) -0.007(5) -0.015(4)
C12B 0.070(5) 0.088(6) 0.064(5) -0.014(5) -0.008(5) -0.013(5)
C13B 0.069(7) 0.093(7) 0.065(6) -0.019(5) -0.009(6) -0.015(6)
C14B 0.064(7) 0.094(7) 0.066(7) -0.014(6) -0.007(6) -0.007(6)
C15B 0.079(7) 0.091(7) 0.101(7) -0.006(6) -0.002(6) 0.031(6)
C16B 0.103(9) 0.063(9) 0.118(10) -0.019(8) -0.013(8) 0.041(8)
C17B 0.095(11) 0.099(10) 0.119(10) -0.001(8) -0.009(8) 0.026(9)
C18B 0.098(10) 0.101(12) 0.118(12) -0.019(10) 0.024(9) 0.028(9)
Eu1 0.05226(13) 0.04730(12) 0.05255(13) -0.00313(8) -0.00507(8) -0.00437(8)
N5 0.076(2) 0.061(2) 0.053(2) -0.0027(17) -0.0083(17) -0.0052(18)
N1A 0.074(4) 0.062(6) 0.062(4) -0.002(4) -0.013(3) -0.013(4)
N2A 0.063(3) 0.045(2) 0.063(3) -0.002(2) -0.001(2) -0.003(2)
N3A 0.053(4) 0.048(5) 0.051(3) -0.012(3) 0.004(3) -0.006(3)
N4A 0.073(3) 0.046(3) 0.062(3) -0.008(2) -0.001(2) 0.014(2)
N1B 0.065(8) 0.041(10) 0.061(8) -0.024(8) 0.006(7) 0.004(7)
N2B 0.056(6) 0.060(7) 0.061(7) 0.003(6) -0.008(6) -0.002(6)
N3B 0.077(8) 0.056(10) 0.061(8) -0.007(9) -0.008(7) -0.025(7)
N4B 0.066(7) 0.068(7) 0.059(7) 0.004(6) 0.008(6) 0.012(6)
Si1 0.1028(11) 0.0807(9) 0.0611(8) 0.0046(7) 0.0059(8) -0.0149(8)
Si2 0.1192(13) 0.0938(11) 0.0639(9) -0.0117(8) -0.0191(9) -0.0260(10)

loop_
_atom_type_symbol
_atom_type_description
_atom_type_scat_dispersion_real
_atom_type_scat_dispersion_imag
_atom_type_scat_source
C C 0.0033 0.0016 'International Tables Vol C Tables 4.2.6.8 and 6.1.1.4'
H H 0.0000 0.0000 'International Tables Vol C Tables 4.2.6.8 and 6.1.1.4'
Eu Eu -0.1578 3.6682 'International Tables Vol C Tables 4.2.6.8 and 6.1.1.4'
N N 0.0061 0.0033 'International Tables Vol C Tables 4.2.6.8 and 6.1.1.4'
Si Si 0.0817 0.0704 'International Tables Vol C Tables 4.2.6.8 and 6.1.1.4'

loop_
_geom_angle_atom_site_label_1
_geom_angle_atom_site_label_2
_geom_angle_atom_site_label_3
_geom_angle
Si1 C19 H19A 109.5
Si1 C19 H19B 109.5
H19A C19 H19B 109.5
Si1 C19 H19C 109.5
H19A C19 H19C 109.5
H19B C19 H19C 109.5
Si1 C20 H20A 109.5
Si1 C20 H20B 109.5
H20A C20 H20B 109.5
Si1 C20 H20C 109.5
H20A C20 H20C 109.5
H20B C20 H20C 109.5
Si1 C21 H21A 109.5
Si1 C21 H21B 109.5
H21A C21 H21B 109.5
Si1 C21 H21C 109.5
H21A C21 H21C 109.5
H21B C21 H21C 109.5
Si2 C22 H22A 109.5
Si2 C22 H22B 109.5
H22A C22 H22B 109.5
Si2 C22 H22C 109.5
H22A C22 H22C 109.5
H22B C22 H22C 109.5
Si2 C23 H23A 109.5
Si2 C23 H23B 109.5
H23A C23 H23B 109.5
Si2 C23 H23C 109.5
H23A C23 H23C 109.5
H23B C23 H23C 109.5
Si2 C24 H24A 109.5
Si2 C24 H24B 109.5
H24A C24 H24B 109.5
Si2 C24 H24C 109.5
H24A C24 H24C 109.5
H24B C24 H24C 109.5
N1A C1A C2A 110.6(6)
N1A C1A H1A 124.7
C2A C1A H1A 124.7
C3A C2A C1A 107.3(6)
C3A C2A H2A 126.4
C1A C2A H2A 126.4
C2A C3A C4A 104.0(6)
C2A C3A H3A 128.0
C4A C3A H3A 128.0
N1A C4A C5A 120.5(7)
N1A C4A C3A 112.7(6)
C5A C4A C3A 126.5(7)
N1A C4A Eu1 42.7(5)
C5A C4A Eu1 77.9(4)
C3A C4A Eu1 155.2(5)
N2A C5A C4A 122.9(6)
N2A C5A Eu1 46.0(3)
C4A C5A Eu1 76.9(4)
N2A C5A H5A 118.6
C4A C5A H5A 118.6
Eu1 C5A H5A 164.4
N2A C6A C9A 106.5(6)
N2A C6A C8A 108.5(6)
C9A C6A C8A 107.5(7)
N2A C6A C7A 114.0(7)
C9A C6A C7A 109.9(8)
C8A C6A C7A 110.3(10)
N3A C10A C11A 110.6(7)
N3A C10A H10A 124.7
C11A C10A H10A 124.7
C12A C11A C10A 106.1(7)
C12A C11A H11A 127.0
C10A C11A H11A 127.0
C11A C12A C13A 108.1(5)
C11A C12A H12A 125.9
C13A C12A H12A 125.9
N3A C13A C12A 108.6(5)
N3A C13A C14A 121.7(6)
C12A C13A C14A 129.7(6)
N3A C13A Eu1 43.9(3)
C12A C13A Eu1 151.7(4)
C14A C13A Eu1 78.0(3)
N4A C14A C13A 123.0(5)
N4A C14A Eu1 46.6(3)
C13A C14A Eu1 76.6(3)
N4A C14A H14A 118.5
C13A C14A H14A 118.5
Eu1 C14A H14A 164.0
N4A C15A C18A 109.0(6)
N4A C15A C16A 105.8(6)
C18A C15A C16A 112.8(7)
N4A C15A C17A 110.6(6)
C18A C15A C17A 109.4(7)
C16A C15A C17A 109.2(8)
N1B C1B C2B 114(2)
N1B C1B H1B 123.0
C2B C1B H1B 123.0
C3B C2B C1B 104(2)
C3B C2B H2B 128.0
C1B C2B H2B 128.0
C2B C3B C4B 105(2)
C2B C3B H3B 127.3
C4B C3B H3B 127.3
N1B C4B C5B 128(2)
N1B C4B C3B 113(2)
C5B C4B C3B 119(2)
N1B C4B Eu1 46.9(13)
C5B C4B Eu1 81.4(13)
C3B C4B Eu1 158.4(17)
N2B C5B C4B 118.7(18)
N2B C5B Eu1 45.6(9)
C4B C5B Eu1 73.2(13)
N2B C5B H5B 120.6
C4B C5B H5B 120.6
Eu1 C5B H5B 166.1
N2B C6B C7B 102(3)
N2B C6B C9B 104.0(15)
C7B C6B C9B 119(3)
N2B C6B C8B 108.3(19)
C7B C6B C8B 110.7(7)
C9B C6B C8B 112.0(18)
C6B C7B H7D 109.5
C6B C7B H7E 109.5
H7D C7B H7E 109.5
C6B C7B H7F 109.5
H7D C7B H7F 109.5
H7E C7B H7F 109.5
C6B C8B H8D 105.9
C6B C8B H8E 111.3
H8D C8B H8E 105.2
C6B C8B H8F 114.7
H8D C8B H8F 118.0
H8E C8B H8F 101.4
C6B C9B H9D 109.5
C6B C9B H9E 109.5
H9D C9B H9E 109.5
C6B C9B H9F 109.5
H9D C9B H9F 109.5
H9E C9B H9F 109.5
N3B C10B C11B 107.8(16)
N3B C10B H10B 126.1
C11B C10B H10B 126.1
C12B C11B C10B 105.3(10)
C12B C11B H11B 127.4
C10B C11B H11B 127.4
C11B C12B C13B 108.7(7)
C11B C12B H12B 125.6
C13B C12B H12B 125.6
N3B C13B C12B 105.3(15)
N3B C13B C14B 124.0(13)
C12B C13B C14B 125.4(16)
N3B C13B Eu1 46.3(15)
C12B C13B Eu1 151.4(10)
C14B C13B Eu1 81.9(9)
N4B C14B C13B 114.6(14)
N4B C14B Eu1 41.8(9)
C13B C14B Eu1 72.9(9)
N4B C14B H14B 122.7
C13B C14B H14B 122.7
Eu1 C14B H14B 164.4
N4B C15B C17B 120(2)
N4B C15B C16B 114(2)
C17B C15B C16B 101(2)
N4B C15B C18B 118(2)
C17B C15B C18B 107(3)
C16B C15B C18B 92(2)
C15B C16B H16D 109.5
C15B C16B H16E 109.5
H16D C16B H16E 109.5
C15B C16B H16F 109.5
H16D C16B H16F 109.5
H16E C16B H16F 109.5
C15B C17B H17D 109.5
C15B C17B H17E 109.5
H17D C17B H17E 109.5
C15B C17B H17F 109.5
H17D C17B H17F 109.5
H17E C17B H17F 109.5
C15B C18B H18D 109.5
C15B C18B H18E 109.5
H18D C18B H18E 109.5
C15B C18B H18F 109.5
H18D C18B H18F 109.5
H18E C18B H18F 109.5
N5 Eu1 N1A 131.1(5)
N5 Eu1 N3B 126.4(15)
N1A Eu1 N3B 7.2(11)
N5 Eu1 N3A 130.8(3)
N1A Eu1 N3A 98.1(6)
N3B Eu1 N3A 102.6(15)
N5 Eu1 N1B 125.7(9)
N1A Eu1 N1B 102.3(11)
N3B Eu1 N1B 107.7(17)
N3A Eu1 N1B 10.8(6)
N5 Eu1 N4B 105.8(3)
N1A Eu1 N4B 63.7(4)
N3B Eu1 N4B 69.2(7)
N3A Eu1 N4B 94.6(4)
N1B Eu1 N4B 87.6(9)
N5 Eu1 N2A 105.26(14)
N1A Eu1 N2A 70.2(2)
N3B Eu1 N2A 64.9(6)
N3A Eu1 N2A 90.21(18)
N1B Eu1 N2A 101.0(5)
N4B Eu1 N2A 133.8(4)
N5 Eu1 N4A 106.08(14)
N1A Eu1 N4A 87.4(2)
N3B Eu1 N4A 94.2(6)
N3A Eu1 N4A 70.89(18)
N1B Eu1 N4A 61.6(6)
N4B Eu1 N4A 31.0(4)
N2A Eu1 N4A 148.58(16)
N5 Eu1 N2B 106.3(3)
N1A Eu1 N2B 96.3(5)
N3B Eu1 N2B 93.5(10)
N3A Eu1 N2B 61.9(3)
N1B Eu1 N2B 71.6(6)
N4B Eu1 N2B 147.9(5)
N2A Eu1 N2B 35.8(3)
N4A Eu1 N2B 132.7(3)
N5 Eu1 C13B 131.5(6)
N1A Eu1 C13B 18.0(4)
N3B Eu1 C13B 24.5(4)
N3A Eu1 C13B 94.6(6)
N1B Eu1 C13B 95.7(11)
N4B Eu1 C13B 46.1(4)
N2A Eu1 C13B 87.8(3)
N4A Eu1 C13B 69.7(4)
N2B Eu1 C13B 110.4(5)
N5 Eu1 C4B 127.4(7)
N1A Eu1 C4B 99.8(9)
N3B Eu1 C4B 102.7(17)
N3A Eu1 C4B 14.7(4)
N1B Eu1 C4B 24.6(5)
N4B Eu1 C4B 108.6(6)
N2A Eu1 C4B 77.2(4)
N4A Eu1 C4B 85.6(4)
N2B Eu1 C4B 47.2(4)
C13B Eu1 C4B 100.8(9)
N5 Eu1 C13A 131.3(2)
N1A Eu1 C13A 92.6(5)
N3B Eu1 C13A 99.0(13)
N3A Eu1 C13A 23.53(14)
N1B Eu1 C13A 16.0(9)
N4B Eu1 C13A 71.8(4)
N2A Eu1 C13A 109.96(17)
N4A Eu1 C13A 47.55(15)
N2B Eu1 C13A 85.1(3)
C13B Eu1 C13A 82.9(6)
C4B Eu1 C13A 38.2(4)
Si1 N5 Si2 125.0(2)
Si1 N5 Eu1 117.57(18)
Si2 N5 Eu1 117.43(18)
C4A N1A C1A 105.2(8)
C4A N1A Eu1 114.5(6)
C1A N1A Eu1 140.3(6)
C5A N2A C6A 118.9(5)
C5A N2A Eu1 111.9(4)
C6A N2A Eu1 129.2(4)
C10A N3A C13A 106.5(7)
C10A N3A Eu1 140.6(5)
C13A N3A Eu1 112.6(4)
C14A N4A C15A 119.7(5)
C14A N4A Eu1 111.1(4)
C15A N4A Eu1 129.0(4)
C1B N1B C4B 102(2)
C1B N1B Eu1 143(2)
C4B N1B Eu1 108.5(17)
C5B N2B C6B 121.6(14)
C5B N2B Eu1 112.6(11)
C6B N2B Eu1 125.7(9)
C13B N3B C10B 107.0(11)
C13B N3B Eu1 109.2(19)
C10B N3B Eu1 134(3)
C14B N4B C15B 115.0(16)
C14B N4B Eu1 117.3(12)
C15B N4B Eu1 127.7(13)
N5 Si1 C19 107.1(2)
N5 Si1 C21 113.7(3)
C19 Si1 C21 106.2(4)
N5 Si1 C20 114.6(3)
C19 Si1 C20 107.4(3)
C21 Si1 C20 107.4(4)
N5 Si1 Eu1 36.11(12)
C19 Si1 Eu1 70.97(18)
C21 Si1 Eu1 123.8(3)
C20 Si1 Eu1 127.5(2)
N5 Si2 C23 115.2(3)
N5 Si2 C22 107.6(2)
C23 Si2 C22 107.2(4)
N5 Si2 C24 114.0(3)
C23 Si2 C24 105.6(5)
C22 Si2 C24 106.9(4)
N5 Si2 Eu1 36.04(12)
C23 Si2 Eu1 127.8(3)
C22 Si2 Eu1 71.6(2)
C24 Si2 Eu1 125.1(3)

loop_
_geom_bond_atom_site_label_1
_geom_bond_atom_site_label_2
_geom_bond_distance
C19 Si1 1.859(6)
C19 H19A 0.9600
C19 H19B 0.9600
C19 H19C 0.9600
C20 Si1 1.871(6)
C20 H20A 0.9600
C20 H20B 0.9600
C20 H20C 0.9600
C21 Si1 1.870(7)
C21 H21A 0.9600
C21 H21B 0.9600
C21 H21C 0.9600
C22 Si2 1.858(7)
C22 H22A 0.9600
C22 H22B 0.9600
C22 H22C 0.9600
C23 Si2 1.810(7)
C23 H23A 0.9600
C23 H23B 0.9600
C23 H23C 0.9600
C24 Si2 1.872(8)
C24 H24A 0.9600
C24 H24B 0.9600
C24 H24C 0.9600
C1A N1A 1.365(8)
C1A C2A 1.411(7)
C1A H1A 0.9300
C2A C3A 1.404(7)
C2A H2A 0.9300
C3A C4A 1.415(7)
C3A H3A 0.9300
C4A N1A 1.360(6)
C4A C5A 1.394(8)
C4A Eu1 3.187(7)
C5A N2A 1.296(6)
C5A Eu1 3.199(6)
C5A H5A 0.9300
C6A N2A 1.482(9)
C6A C9A 1.519(7)
C6A C8A 1.520(6)
C6A C7A 1.521(7)
C7A H7A 0.9600
C7A H7B 0.9600
C7A H7C 0.9600
C8A H8A 0.9600
C8A H8B 0.9600
C8A H8C 0.9600
C9A H9A 0.9600
C9A H9B 0.9600
C9A H9C 0.9600
C9A H8E 1.0472
C10A N3A 1.362(6)
C10A C11A 1.386(7)
C10A H10A 0.9300
C11A C12A 1.375(7)
C11A H11A 0.9300
C12A C13A 1.393(7)
C12A H12A 0.9300
C13A N3A 1.374(6)
C13A C14A 1.402(7)
C13A Eu1 3.178(6)
C14A N4A 1.295(6)
C14A Eu1 3.195(5)
C14A H14A 0.9300
C15A N4A 1.506(11)
C15A C18A 1.524(7)
C15A C16A 1.528(7)
C15A C17A 1.529(7)
C16A H16A 0.9600
C16A H16B 0.9600
C16A H16C 0.9600
C17A H17A 0.9600
C17A H17B 0.9600
C17A H17C 0.9600
C18A H18A 0.9600
C18A H18B 0.9600
C18A H18C 0.9600
C1B N1B 1.366(8)
C1B C2B 1.409(10)
C1B H1B 0.9300
C2B C3B 1.408(10)
C2B H2B 0.9300
C3B C4B 1.411(10)
C3B H3B 0.9300
C4B N1B 1.368(8)
C4B C5B 1.398(10)
C4B Eu1 3.12(3)
C5B N2B 1.294(9)
C5B Eu1 3.219(16)
C5B H5B 0.9300
C6B N2B 1.52(3)
C6B C7B 1.520(8)
C6B C9B 1.521(8)
C6B C8B 1.521(8)
C7B H7D 0.9600
C7B H7E 0.9600
C7B H7F 0.9600
C8B H8D 0.9301
C8B H8E 0.9490
C8B H8F 0.9338
C9B H9D 0.9600
C9B H9E 0.9600
C9B H9F 0.9600
C10B N3B 1.365(8)
C10B C11B 1.387(9)
C10B H10B 0.9300
C11B C12B 1.382(9)
C11B H11B 0.9300
C12B C13B 1.383(9)
C12B H12B 0.9300
C13B N3B 1.365(8)
C13B C14B 1.387(10)
C13B Eu1 3.11(2)
C14B N4B 1.292(9)
C14B Eu1 3.221(17)
C14B H14B 0.9300
C15B N4B 1.49(3)
C15B C17B 1.525(9)
C15B C16B 1.526(9)
C15B C18B 1.528(9)
C16B H16D 0.9600
C16B H16E 0.9600
C16B H16F 0.9600
C17B H17D 0.9600
C17B H17E 0.9600
C17B H17F 0.9600
C18B H18D 0.9600
C18B H18E 0.9600
C18B H18F 0.9600
Eu1 N5 2.268(4)
Eu1 N1A 2.374(10)
Eu1 N3B 2.38(3)
Eu1 N3A 2.387(7)
Eu1 N1B 2.40(3)
Eu1 N4B 2.417(15)
Eu1 N2A 2.482(4)
Eu1 N4A 2.491(4)
Eu1 N2B 2.491(14)
N5 Si1 1.706(4)
N5 Si2 1.722(4)

loop_
_geom_torsion_atom_site_label_1
_geom_torsion_atom_site_label_2
_geom_torsion_atom_site_label_3
_geom_torsion_atom_site_label_4
_geom_torsion
N1A C1A C2A C3A 3.7(12)
C1A C2A C3A C4A -0.6(9)
C2A C3A C4A N1A -2.7(15)
C2A C3A C4A C5A -176.0(11)
C2A C3A C4A Eu1 -9(2)
N1A C4A C5A N2A 4.3(18)
C3A C4A C5A N2A 177.1(9)
Eu1 C4A C5A N2A 2.5(7)
N1A C4A C5A Eu1 1.8(13)
C3A C4A C5A Eu1 174.6(13)
N3A C10A C11A C12A 0.9(11)
C10A C11A C12A C13A 0.7(10)
C11A C12A C13A N3A -2.1(10)
C11A C12A C13A C14A -180.0(9)
C11A C12A C13A Eu1 -13.6(16)
N3A C13A C14A N4A 1.3(13)
C12A C13A C14A N4A 178.9(8)
Eu1 C13A C14A N4A 5.5(6)
N3A C13A C14A Eu1 -4.2(8)
C12A C13A C14A Eu1 173.5(10)
N1B C1B C2B C3B 9(4)
C1B C2B C3B C4B -1(3)
C2B C3B C4B N1B -8(4)
C2B C3B C4B C5B 171(3)
C2B C3B C4B Eu1 11(8)
N1B C4B C5B N2B 4(5)
C3B C4B C5B N2B -175(3)
Eu1 C4B C5B N2B -2(2)
N1B C4B C5B Eu1 6(4)
C3B C4B C5B Eu1 -173(4)
N3B C10B C11B C12B 11(5)
C10B C11B C12B C13B 4(4)
C11B C12B C13B N3B -18(4)
C11B C12B C13B C14B -173(3)
C11B C12B C13B Eu1 -12(6)
N3B C13B C14B N4B 22(5)
C12B C13B C14B N4B 173(3)
Eu1 C13B C14B N4B 1.7(17)
N3B C13B C14B Eu1 20(4)
C12B C13B C14B Eu1 171(3)
N3B C13B Eu1 N5 -88(4)
C12B C13B Eu1 N5 -96(4)
C14B C13B Eu1 N5 68.4(15)
N3B C13B Eu1 N1A 9(5)
C12B C13B Eu1 N1A 1(4)
C14B C13B Eu1 N1A 165(3)
C12B C13B Eu1 N3B -8(5)
C14B C13B Eu1 N3B 157(4)
N3B C13B Eu1 N3A 110(4)
C12B C13B Eu1 N3A 103(4)
C14B C13B Eu1 N3A -93.1(14)
N3B C13B Eu1 N1B 121(4)
C12B C13B Eu1 N1B 114(4)
C14B C13B Eu1 N1B -82.3(15)
N3B C13B Eu1 N4B -158(4)
C12B C13B Eu1 N4B -165(5)
C14B C13B Eu1 N4B -1.2(11)
N3B C13B Eu1 N2A 20(4)
C12B C13B Eu1 N2A 13(4)
C14B C13B Eu1 N2A 176.9(14)
N3B C13B Eu1 N4A 178(4)
C12B C13B Eu1 N4A 170(5)
C14B C13B Eu1 N4A -25.4(13)
N3B C13B Eu1 N2B 49(4)
C12B C13B Eu1 N2B 41(5)
C14B C13B Eu1 N2B -154.8(13)
N3B C13B Eu1 C4B 97(4)
C12B C13B Eu1 C4B 89(4)
C14B C13B Eu1 C4B -106.6(14)
N3B C13B Eu1 C13A 131(4)
C12B C13B Eu1 C13A 123(4)
C14B C13B Eu1 C13A -72.7(14)
N1B C4B Eu1 N5 -95(3)
C5B C4B Eu1 N5 78.2(18)
C3B C4B Eu1 N5 -119(7)
N1B C4B Eu1 N1A 98(3)
C5B C4B Eu1 N1A -88.3(17)
C3B C4B Eu1 N1A 74(7)
N1B C4B Eu1 N3B 105(3)
C5B C4B Eu1 N3B -81.6(18)
C3B C4B Eu1 N3B 81(7)
N1B C4B Eu1 N3A 14(3)
C5B C4B Eu1 N3A -173(4)
C3B C4B Eu1 N3A -10(5)
C5B C4B Eu1 N1B 173(4)
C3B C4B Eu1 N1B -24(6)
N1B C4B Eu1 N4B 33(3)
C5B C4B Eu1 N4B -153.7(16)
C3B C4B Eu1 N4B 9(7)
N1B C4B Eu1 N2A 165(3)
C5B C4B Eu1 N2A -21.4(16)
C3B C4B Eu1 N2A 141(7)
N1B C4B Eu1 N4A 12(3)
C5B C4B Eu1 N4A -174.9(18)
C3B C4B Eu1 N4A -13(7)
N1B C4B Eu1 N2B -172(3)
C5B C4B Eu1 N2B 1.3(12)
C3B C4B Eu1 N2B 164(7)
N1B C4B Eu1 C13B 80(3)
C5B C4B Eu1 C13B -106.6(17)
C3B C4B Eu1 C13B 56(7)
N1B C4B Eu1 C13A 17(2)
C5B C4B Eu1 C13A -170(3)
C3B C4B Eu1 C13A -8(6)
N3A C13A Eu1 N5 99.3(7)
C12A C13A Eu1 N5 115.1(12)
C14A C13A Eu1 N5 -75.5(5)
N3A C13A Eu1 N1A -104.3(8)
C12A C13A Eu1 N1A -88.5(13)
C14A C13A Eu1 N1A 80.9(5)
N3A C13A Eu1 N3B -100.9(11)
C12A C13A Eu1 N3B -85.1(16)
C14A C13A Eu1 N3B 84.2(10)
C12A C13A Eu1 N3A 15.8(12)
C14A C13A Eu1 N3A -174.9(10)
N3A C13A Eu1 N1B 24(3)
C12A C13A Eu1 N1B 39(3)
C14A C13A Eu1 N1B -151(3)
N3A C13A Eu1 N4B -165.4(8)
C12A C13A Eu1 N4B -149.7(14)
C14A C13A Eu1 N4B 19.7(5)
N3A C13A Eu1 N2A -34.4(7)
C12A C13A Eu1 N2A -18.7(13)
C14A C13A Eu1 N2A 150.7(4)
N3A C13A Eu1 N4A 171.7(8)
C12A C13A Eu1 N4A -172.6(14)
C14A C13A Eu1 N4A -3.2(4)
N3A C13A Eu1 N2B -8.1(8)
C12A C13A Eu1 N2B 7.7(13)
C14A C13A Eu1 N2B 177.0(6)
N3A C13A Eu1 C13B -119.4(8)
C12A C13A Eu1 C13B -103.7(13)
C14A C13A Eu1 C13B 65.7(6)
N3A C13A Eu1 C4B -1.7(13)
C12A C13A Eu1 C4B 14.0(16)
C14A C13A Eu1 C4B -176.6(13)
N1A Eu1 N5 Si1 7.0(4)
N3B Eu1 N5 Si1 0.1(8)
N3A Eu1 N5 Si1 -173.7(2)
N1B Eu1 N5 Si1 174.2(8)
N4B Eu1 N5 Si1 75.6(4)
N2A Eu1 N5 Si1 -69.8(2)
N4A Eu1 N5 Si1 107.9(2)
N2B Eu1 N5 Si1 -107.1(4)
C13B Eu1 N5 Si1 31.0(5)
C4B Eu1 N5 Si1 -155.2(5)
C13A Eu1 N5 Si1 154.9(2)
N1A Eu1 N5 Si2 -172.4(3)
N3B Eu1 N5 Si2 -179.4(7)
N3A Eu1 N5 Si2 6.9(3)
N1B Eu1 N5 Si2 -5.3(8)
N4B Eu1 N5 Si2 -103.8(4)
N2A Eu1 N5 Si2 110.8(2)
N4A Eu1 N5 Si2 -71.5(2)
N2B Eu1 N5 Si2 73.5(4)
C13B Eu1 N5 Si2 -148.4(5)
C4B Eu1 N5 Si2 25.4(5)
C13A Eu1 N5 Si2 -24.5(3)
C5A C4A N1A C1A 178.7(11)
C3A C4A N1A C1A 4.9(18)
Eu1 C4A N1A C1A -179(2)
C5A C4A N1A Eu1 -2.6(19)
C3A C4A N1A Eu1 -176.4(9)
C2A C1A N1A C4A -5.2(17)
C2A C1A N1A Eu1 176.6(15)
N5 Eu1 N1A C4A -92.6(13)
N3B Eu1 N1A C4A -41(13)
N3A Eu1 N1A C4A 87.9(13)
N1B Eu1 N1A C4A 98.0(14)
N4B Eu1 N1A C4A 179.1(16)
N2A Eu1 N1A C4A 0.6(12)
N4A Eu1 N1A C4A 158.2(13)
N2B Eu1 N1A C4A 25.5(14)
C13B Eu1 N1A C4A 168(3)
C4B Eu1 N1A C4A 73.1(13)
C13A Eu1 N1A C4A 110.9(13)
N5 Eu1 N1A C1A 85.4(19)
N3B Eu1 N1A C1A 137(16)
N3A Eu1 N1A C1A -94(2)
N1B Eu1 N1A C1A -84(2)
N4B Eu1 N1A C1A -2.9(18)
N2A Eu1 N1A C1A 179(2)
N4A Eu1 N1A C1A -24(2)
N2B Eu1 N1A C1A -156.5(19)
C13B Eu1 N1A C1A -14(2)
C4B Eu1 N1A C1A -109(2)
C13A Eu1 N1A C1A -71(2)
C4A C5A N2A C6A 178.6(8)
Eu1 C5A N2A C6A -178.0(6)
C4A C5A N2A Eu1 -3.4(9)
C9A C6A N2A C5A 175.4(6)
C8A C6A N2A C5A -69.2(7)
C7A C6A N2A C5A 54.0(10)
C9A C6A N2A Eu1 -2.3(7)
C8A C6A N2A Eu1 113.1(6)
C7A C6A N2A Eu1 -123.6(9)
N5 Eu1 N2A C5A 130.1(4)
N1A Eu1 N2A C5A 1.4(6)
N3B Eu1 N2A C5A 6.7(17)
N3A Eu1 N2A C5A -97.1(4)
N1B Eu1 N2A C5A -97.9(11)
N4B Eu1 N2A C5A -0.6(7)
N4A Eu1 N2A C5A -45.6(5)
N2B Eu1 N2A C5A -133.1(7)
C13B Eu1 N2A C5A -2.5(7)
C4B Eu1 N2A C5A -104.2(8)
C13A Eu1 N2A C5A -84.1(4)
N5 Eu1 N2A C6A -52.1(5)
N1A Eu1 N2A C6A 179.1(7)
N3B Eu1 N2A C6A -175.6(17)
N3A Eu1 N2A C6A 80.6(5)
N1B Eu1 N2A C6A 79.9(11)
N4B Eu1 N2A C6A 177.2(6)
N4A Eu1 N2A C6A 132.2(5)
N2B Eu1 N2A C6A 44.7(6)
C13B Eu1 N2A C6A 175.3(7)
C4B Eu1 N2A C6A 73.6(8)
C13A Eu1 N2A C6A 93.7(5)
C11A C10A N3A C13A -2.2(12)
C11A C10A N3A Eu1 170.2(9)
C12A C13A N3A C10A 2.6(11)
C14A C13A N3A C10A -179.3(9)
Eu1 C13A N3A C10A 174.8(12)
C12A C13A N3A Eu1 -172.2(6)
C14A C13A N3A Eu1 5.9(11)
N5 Eu1 N3A C10A 86.3(13)
N1A Eu1 N3A C10A -94.2(13)
N3B Eu1 N3A C10A -88.5(14)
N1B Eu1 N3A C10A 152(7)
N4B Eu1 N3A C10A -158.3(13)
N2A Eu1 N3A C10A -24.2(13)
N4A Eu1 N3A C10A -178.7(13)
N2B Eu1 N3A C10A -1.3(12)
C13B Eu1 N3A C10A -112.0(13)
C4B Eu1 N3A C10A 4(3)
C13A Eu1 N3A C10A -172.1(18)
N5 Eu1 N3A C13A -101.6(7)
N1A Eu1 N3A C13A 77.9(7)
N3B Eu1 N3A C13A 83.6(9)
N1B Eu1 N3A C13A -36(6)
N4B Eu1 N3A C13A 13.9(8)
N2A Eu1 N3A C13A 147.9(7)
N4A Eu1 N3A C13A -6.5(6)
N2B Eu1 N3A C13A 170.8(9)
C13B Eu1 N3A C13A 60.1(7)
C4B Eu1 N3A C13A 176(3)
C13A C14A N4A C15A 176.7(7)
Eu1 C14A N4A C15A -176.0(7)
C13A C14A N4A Eu1 -7.3(8)
C18A C15A N4A C14A -69.0(8)
C16A C15A N4A C14A 169.4(6)
C17A C15A N4A C14A 51.3(8)
C18A C15A N4A Eu1 115.8(6)
C16A C15A N4A Eu1 -5.8(8)
C17A C15A N4A Eu1 -123.9(6)
N5 Eu1 N4A C14A 135.5(4)
N1A Eu1 N4A C14A -92.3(6)
N3B Eu1 N4A C14A -94.7(16)
N3A Eu1 N4A C14A 7.2(5)
N1B Eu1 N4A C14A 13.2(11)
N4B Eu1 N4A C14A -130.5(8)
N2A Eu1 N4A C14A -48.8(6)
N2B Eu1 N4A C14A 4.0(7)
C13B Eu1 N4A C14A -95.5(7)
C4B Eu1 N4A C14A 7.8(8)
C13A Eu1 N4A C14A 3.7(4)
N5 Eu1 N4A C15A -49.0(5)
N1A Eu1 N4A C15A 83.2(7)
N3B Eu1 N4A C15A 80.8(16)
N3A Eu1 N4A C15A -177.3(6)
N1B Eu1 N4A C15A -171.3(12)
N4B Eu1 N4A C15A 44.9(8)
N2A Eu1 N4A C15A 126.7(5)
N2B Eu1 N4A C15A 179.5(6)
C13B Eu1 N4A C15A 80.0(8)
C4B Eu1 N4A C15A -176.7(9)
C13A Eu1 N4A C15A 179.2(6)
C2B C1B N1B C4B -13(4)
C2B C1B N1B Eu1 -158(3)
C5B C4B N1B C1B -166(4)
C3B C4B N1B C1B 13(4)
Eu1 C4B N1B C1B -158(4)
C5B C4B N1B Eu1 -8(5)
C3B C4B N1B Eu1 171(3)
N5 Eu1 N1B C1B -114(4)
N1A Eu1 N1B C1B 56(4)
N3B Eu1 N1B C1B 61(4)
N3A Eu1 N1B C1B 124(9)
N4B Eu1 N1B C1B -6(4)
N2A Eu1 N1B C1B 128(4)
N4A Eu1 N1B C1B -24(4)
N2B Eu1 N1B C1B 149(4)
C13B Eu1 N1B C1B 39(4)
C4B Eu1 N1B C1B 143(6)
C13A Eu1 N1B C1B 2(3)
N5 Eu1 N1B C4B 103(3)
N1A Eu1 N1B C4B -87(3)
N3B Eu1 N1B C4B -82(3)
N3A Eu1 N1B C4B -19(5)
N4B Eu1 N1B C4B -149(3)
N2A Eu1 N1B C4B -15(3)
N4A Eu1 N1B C4B -167(3)
N2B Eu1 N1B C4B 6(3)
C13B Eu1 N1B C4B -104(3)
C13A Eu1 N1B C4B -140(5)
C4B C5B N2B C6B -175(2)
Eu1 C5B N2B C6B -178(2)
C4B C5B N2B Eu1 3(3)
C7B C6B N2B C5B -55(2)
C9B C6B N2B C5B -179.1(18)
C8B C6B N2B C5B 61.6(18)
C7B C6B N2B Eu1 127.5(14)
C9B C6B N2B Eu1 4(2)
C8B C6B N2B Eu1 -115.8(12)
N5 Eu1 N2B C5B -127.8(12)
N1A Eu1 N2B C5B 96.0(13)
N3B Eu1 N2B C5B 102.6(17)
N3A Eu1 N2B C5B 0.2(11)
N1B Eu1 N2B C5B -4.9(15)
N4B Eu1 N2B C5B 47.4(17)
N2A Eu1 N2B C5B 138.5(15)
N4A Eu1 N2B C5B 3.7(14)
C13B Eu1 N2B C5B 84.4(13)
C4B Eu1 N2B C5B -1.5(14)
C13A Eu1 N2B C5B 3.9(12)
N5 Eu1 N2B C6B 49.8(13)
N1A Eu1 N2B C6B -86.4(14)
N3B Eu1 N2B C6B -79.8(18)
N3A Eu1 N2B C6B 177.8(15)
N1B Eu1 N2B C6B 172.7(17)
N4B Eu1 N2B C6B -135.1(13)
N2A Eu1 N2B C6B -43.9(11)
N4A Eu1 N2B C6B -178.8(11)
C13B Eu1 N2B C6B -98.0(14)
C4B Eu1 N2B C6B 176.1(18)
C13A Eu1 N2B C6B -178.5(13)
C12B C13B N3B C10B 25(6)
C14B C13B N3B C10B -180(3)
Eu1 C13B N3B C10B -151(7)
C12B C13B N3B Eu1 176(2)
C14B C13B N3B Eu1 -28(5)
C11B C10B N3B C13B -23(6)
C11B C10B N3B Eu1 -164(4)
N5 Eu1 N3B C13B 112(3)
N1A Eu1 N3B C13B -22(11)
N3A Eu1 N3B C13B -73(4)
N1B Eu1 N3B C13B -63(4)
N4B Eu1 N3B C13B 17(3)
N2A Eu1 N3B C13B -157(4)
N4A Eu1 N3B C13B -2(4)
N2B Eu1 N3B C13B -135(3)
C4B Eu1 N3B C13B -88(4)
C13A Eu1 N3B C13B -50(4)
N5 Eu1 N3B C10B -108(5)
N1A Eu1 N3B C10B 119(18)
N3A Eu1 N3B C10B 67(5)
N1B Eu1 N3B C10B 77(5)
N4B Eu1 N3B C10B 157(6)
N2A Eu1 N3B C10B -17(4)
N4A Eu1 N3B C10B 138(5)
N2B Eu1 N3B C10B 5(5)
C13B Eu1 N3B C10B 140(8)
C4B Eu1 N3B C10B 52(5)
C13A Eu1 N3B C10B 91(5)
C13B C14B N4B C15B 179.0(19)
Eu1 C14B N4B C15B -179(2)
C13B C14B N4B Eu1 -2(2)
C17B C15B N4B C14B -59(3)
C16B C15B N4B C14B -179(2)
C18B C15B N4B C14B 75(3)
C17B C15B N4B Eu1 123(2)
C16B C15B N4B Eu1 3(3)
C18B C15B N4B Eu1 -104(2)
N5 Eu1 N4B C14B -131.8(13)
N1A Eu1 N4B C14B -3.3(14)
N3B Eu1 N4B C14B -8(2)
N3A Eu1 N4B C14B 93.4(14)
N1B Eu1 N4B C14B 101.7(16)
N2A Eu1 N4B C14B -1.3(16)
N4A Eu1 N4B C14B 133.1(17)
N2B Eu1 N4B C14B 53.0(18)
C13B Eu1 N4B C14B 1.4(14)
C4B Eu1 N4B C14B 88.7(15)
C13A Eu1 N4B C14B 99.2(14)
N5 Eu1 N4B C15B 46.5(15)
N1A Eu1 N4B C15B 175.0(17)
N3B Eu1 N4B C15B 170(2)
N3A Eu1 N4B C15B -88.3(15)
N1B Eu1 N4B C15B -80.0(17)
N2A Eu1 N4B C15B 177.0(13)
N4A Eu1 N4B C15B -48.6(14)
N2B Eu1 N4B C15B -128.7(14)
C13B Eu1 N4B C15B 179.7(19)
C4B Eu1 N4B C15B -93.0(16)
C13A Eu1 N4B C15B -82.5(15)
Si2 N5 Si1 C19 177.8(3)
Eu1 N5 Si1 C19 -1.6(4)
Si2 N5 Si1 C21 -65.3(4)
Eu1 N5 Si1 C21 115.4(3)
Si2 N5 Si1 C20 58.8(4)
Eu1 N5 Si1 C20 -120.6(3)
Si2 N5 Si1 Eu1 179.4(4)
N1A Eu1 Si1 N5 -174.6(3)
N3B Eu1 Si1 N5 -180.0(6)
N3A Eu1 Si1 N5 12.2(4)
N1B Eu1 Si1 N5 -10.0(14)
N4B Eu1 Si1 N5 -109.7(4)
N2A Eu1 Si1 N5 114.7(2)
N4A Eu1 Si1 N5 -81.2(3)
N2B Eu1 Si1 N5 82.1(4)
C13B Eu1 Si1 N5 -156.0(4)
C4B Eu1 Si1 N5 41.5(10)
C13A Eu1 Si1 N5 -45.1(4)
N5 Eu1 Si1 C19 178.4(4)
N1A Eu1 Si1 C19 3.8(3)
N3B Eu1 Si1 C19 -1.6(6)
N3A Eu1 Si1 C19 -169.4(4)
N1B Eu1 Si1 C19 168.4(14)
N4B Eu1 Si1 C19 68.6(5)
N2A Eu1 Si1 C19 -66.9(3)
N4A Eu1 Si1 C19 97.2(3)
N2B Eu1 Si1 C19 -99.5(4)
C13B Eu1 Si1 C19 22.4(4)
C4B Eu1 Si1 C19 -140.1(10)
C13A Eu1 Si1 C19 133.3(4)
N5 Eu1 Si1 C21 -84.5(4)
N1A Eu1 Si1 C21 101.0(4)
N3B Eu1 Si1 C21 95.6(7)
N3A Eu1 Si1 C21 -72.3(5)
N1B Eu1 Si1 C21 -94.5(15)
N4B Eu1 Si1 C21 165.8(5)
N2A Eu1 Si1 C21 30.2(3)
N4A Eu1 Si1 C21 -165.6(3)
N2B Eu1 Si1 C21 -2.4(5)
C13B Eu1 Si1 C21 119.5(4)
C4B Eu1 Si1 C21 -42.9(10)
C13A Eu1 Si1 C21 -129.5(4)
N5 Eu1 Si1 C20 80.6(4)
N1A Eu1 Si1 C20 -93.9(4)
N3B Eu1 Si1 C20 -99.3(7)
N3A Eu1 Si1 C20 92.8(5)
N1B Eu1 Si1 C20 70.6(15)
N4B Eu1 Si1 C20 -29.1(5)
N2A Eu1 Si1 C20 -164.7(3)
N4A Eu1 Si1 C20 -0.5(3)
N2B Eu1 Si1 C20 162.7(5)
C13B Eu1 Si1 C20 -75.4(4)
C4B Eu1 Si1 C20 122.2(10)
C13A Eu1 Si1 C20 35.6(4)
Si1 N5 Si2 C23 -59.1(5)
Eu1 N5 Si2 C23 120.3(4)
Si1 N5 Si2 C22 -178.5(4)
Eu1 N5 Si2 C22 0.9(4)
Si1 N5 Si2 C24 63.2(5)
Eu1 N5 Si2 C24 -117.4(4)
Si1 N5 Si2 Eu1 -179.4(4)
N1A Eu1 Si2 N5 14.8(5)
N3B Eu1 Si2 N5 1.1(13)
N3A Eu1 Si2 N5 -174.6(3)
N1B Eu1 Si2 N5 175.7(7)
N4B Eu1 Si2 N5 84.8(4)
N2A Eu1 Si2 N5 -78.2(2)
N4A Eu1 Si2 N5 113.5(3)
N2B Eu1 Si2 N5 -111.8(4)
C13B Eu1 Si2 N5 55.1(10)
C4B Eu1 Si2 N5 -159.5(4)
C13A Eu1 Si2 N5 161.0(2)
N5 Eu1 Si2 C23 -81.3(4)
N1A Eu1 Si2 C23 -66.5(6)
N3B Eu1 Si2 C23 -80.2(13)
N3A Eu1 Si2 C23 104.1(4)
N1B Eu1 Si2 C23 94.4(7)
N4B Eu1 Si2 C23 3.5(5)
N2A Eu1 Si2 C23 -159.5(4)
N4A Eu1 Si2 C23 32.2(4)
N2B Eu1 Si2 C23 166.8(5)
C13B Eu1 Si2 C23 -26.2(10)
C4B Eu1 Si2 C23 119.1(5)
C13A Eu1 Si2 C23 79.7(4)
N5 Eu1 Si2 C22 -179.1(4)
N1A Eu1 Si2 C22 -164.3(5)
N3B Eu1 Si2 C22 -178.0(13)
N3A Eu1 Si2 C22 6.3(3)
N1B Eu1 Si2 C22 -3.4(7)
N4B Eu1 Si2 C22 -94.3(5)
N2A Eu1 Si2 C22 102.7(3)
N4A Eu1 Si2 C22 -65.6(3)
N2B Eu1 Si2 C22 69.1(4)
C13B Eu1 Si2 C22 -124.0(10)
C4B Eu1 Si2 C22 21.4(5)
C13A Eu1 Si2 C22 -18.1(3)
N5 Eu1 Si2 C24 82.9(4)
N1A Eu1 Si2 C24 97.7(6)
N3B Eu1 Si2 C24 84.0(13)
N3A Eu1 Si2 C24 -91.7(4)
N1B Eu1 Si2 C24 -101.4(7)
N4B Eu1 Si2 C24 167.7(5)
N2A Eu1 Si2 C24 4.7(4)
N4A Eu1 Si2 C24 -163.6(4)
N2B Eu1 Si2 C24 -28.9(5)
C13B Eu1 Si2 C24 138.0(10)
C4B Eu1 Si2 C24 -76.6(5)
C13A Eu1 Si2 C24 -116.1(4)

loop_
_platon_squeeze_void_nr
_platon_squeeze_void_average_x
_platon_squeeze_void_average_y
_platon_squeeze_void_average_z
_platon_squeeze_void_volume
_platon_squeeze_void_count_electrons
_platon_squeeze_void_content
1 0.000 0.499 0.500 272 49 ' '
